data_7036109
loop_
_publ_author_name
'Jaiswal, Kuldeep'
'Prashanth, Billa'
'Ravi, Satyam'
'Shamasundar, K. R.'
'Singh, Sanjay'

_publ_section_title
;
 Reactivity of a dihydroboron species: synthesis of a hydroborenium
 complex and an expedient entry into stable thioxo- and selenoxo-boranes.
;
_journal_issue 36
_journal_name_full 'Dalton transactions (Cambridge, England : 2003)'
_journal_page_first 15779
_journal_page_last 15785
_journal_paper_doi 10.1039/c5dt02788h
_journal_volume 44
_journal_year 2015
_chemical_absolute_configuration ad
_chemical_formula_moiety '2(C21 H21 B0.5 N1.5 P S0.5)'
_chemical_formula_sum 'C42 H42 B N3 P2 S'
_chemical_formula_weight 693.6
_chemical_name_systematic
;
 ?
;
_chemical_properties_physical 'Air-sensitive, Moisture-sensitive'
_space_group_IT_number 30
_symmetry_cell_setting orthorhombic
_symmetry_Int_Tables_number 30
_symmetry_space_group_name_Hall 'P 2 -2bc'
_symmetry_space_group_name_H-M 'P n c 2'
_atom_sites_solution_hydrogens geom
_atom_sites_solution_primary direct
_atom_sites_solution_secondary difmap
_audit_creation_date 2015-03-18T10:53:32-00:00
_audit_creation_method 'WinGX routine CIF_UPDATE'
_audit_update_record
;
2015-05-29 deposited with the CCDC.
2015-08-05 downloaded from the CCDC.
;
_cell_angle_alpha 90
_cell_angle_beta 90
_cell_angle_gamma 90
_cell_formula_units_Z 4
_cell_length_a 16.3423(10)
_cell_length_b 15.9070(9)
_cell_length_c 15.6840(10)
_cell_measurement_temperature 100
_cell_volume 4077.2(4)
_computing_molecular_graphics 'Olex2 (Dolomanov et al., 2009)'
_computing_publication_material 'Olex2 (Dolomanov et al., 2009)'
_computing_structure_refinement 'ShelXL (Sheldrick, 2008)'
_computing_structure_solution 'SHELXS-97 (Sheldrick, 1990)'
_diffrn_ambient_temperature 100
_diffrn_measured_fraction_theta_full 1
_diffrn_measured_fraction_theta_max 1
_diffrn_measurement_device_type 'Bruker APEX-II CCD'
_diffrn_radiation_monochromator graphite
_diffrn_radiation_type MoK\a
_diffrn_radiation_wavelength 0.71073
_diffrn_reflns_av_R_equivalents 0.0611
_diffrn_reflns_limit_h_max 19
_diffrn_reflns_limit_h_min -19
_diffrn_reflns_limit_k_max 19
_diffrn_reflns_limit_k_min -19
_diffrn_reflns_limit_l_max 18
_diffrn_reflns_limit_l_min -18
_diffrn_reflns_number 63445
_diffrn_reflns_theta_full 25.35
_diffrn_reflns_theta_max 25.35
_diffrn_reflns_theta_min 1.79
_diffrn_source 'fine-focus sealed tube'
_exptl_absorpt_coefficient_mu 0.189
_exptl_absorpt_correction_T_max 0.7459
_exptl_absorpt_correction_T_min 0.6628
_exptl_absorpt_correction_type multi-scan
_exptl_absorpt_process_details
;
        SADABS-2008/1 (Bruker,2008) was used for absorption correction.
        wR2(int) was 0.1028 before and 0.0778 after correction.
        The Ratio of minimum to maximum transmission is 0.8886.
        The \l/2 correction factor is 0.0015.
;
_exptl_crystal_colour 'clear light colourless'
_exptl_crystal_density_diffrn 1.13
_exptl_crystal_density_method 'not measured'
_exptl_crystal_description block
_exptl_crystal_F_000 1464
_exptl_crystal_size_max 0.2
_exptl_crystal_size_mid 0.2
_exptl_crystal_size_min 0.2
_platon_squeeze_details
;
;
_refine_diff_density_max 0.229
_refine_diff_density_min -0.212
_refine_diff_density_rms 0.043
_refine_ls_abs_structure_details 'Flack H D (1983), Acta Cryst. A39, 876-881'
_refine_ls_abs_structure_Flack 0.02(5)
_refine_ls_extinction_method none
_refine_ls_goodness_of_fit_ref 1.058
_refine_ls_hydrogen_treatment constr
_refine_ls_matrix_type full
_refine_ls_number_parameters 451
_refine_ls_number_reflns 7460
_refine_ls_number_restraints 1
_refine_ls_restrained_S_all 1.058
_refine_ls_R_factor_all 0.0378
_refine_ls_R_factor_gt 0.0341
_refine_ls_shift/su_max 0.001
_refine_ls_shift/su_mean 0
_refine_ls_structure_factor_coef Fsqd
_refine_ls_weighting_details 'calc w=1/[\s^2^(Fo^2^)+(0.0545P)^2^+0.4407P] where P=(Fo^2^+2Fc^2^)/3'
_refine_ls_weighting_scheme calc
_refine_ls_wR_factor_gt 0.0884
_refine_ls_wR_factor_ref 0.0901
_reflns_number_gt 6943
_reflns_number_total 7460
_reflns_threshold_expression >2sigma(I)
_cod_data_source_file c5dt02788h2.cif
_cod_data_source_block Compound_3
_cod_depositor_comments 'Adding full bibliography for 7036109--7036111.cif.'
_cod_database_code 7036109
_platon_squeeze_void_probe_radius 1.20

loop_
_symmetry_equiv_pos_as_xyz
'x, y, z'
'-x, -y, z'
'-x, y+1/2, z+1/2'
'x, -y+1/2, z+1/2'

loop_
_atom_site_label
_atom_site_type_symbol
_atom_site_fract_x
_atom_site_fract_y
_atom_site_fract_z
_atom_site_U_iso_or_equiv
_atom_site_adp_type
_atom_site_occupancy
_atom_site_calc_flag
B2 B 0 0 0.4777(2) 0.0183(8) Uani 1 d
C22 C 0.12204(13) -0.09871(13) 0.48082(14) 0.0171(5) Uani 1 d
C27 C 0.10029(13) -0.18248(13) 0.46168(15) 0.0197(5) Uani 1 d
C26 C 0.15796(13) -0.23398(14) 0.42301(16) 0.0235(5) Uani 1 d
H26 H 0.1437 -0.2905 0.4102 0.028 Uiso 1 calc
C25 C 0.23606(14) -0.20532(14) 0.40240(15) 0.0241(5) Uani 1 d
C24 C 0.25428(13) -0.12215(14) 0.41938(16) 0.0257(5) Uani 1 d
H24 H 0.3073 -0.1018 0.4057 0.031 Uiso 1 calc
C23 C 0.19790(13) -0.06677(13) 0.45584(15) 0.0209(5) Uani 1 d
C30 C 0.01570(14) -0.21456(15) 0.47940(18) 0.0286(6) Uani 1 d
H30A H 0.0085 -0.2218 0.541 0.043 Uiso 1 calc
H30B H 0.008 -0.2687 0.4508 0.043 Uiso 1 calc
H30C H -0.0246 -0.1741 0.458 0.043 Uiso 1 calc
C29 C 0.29764(15) -0.26156(16) 0.35870(18) 0.0336(6) Uani 1 d
H29A H 0.3445 -0.2707 0.3965 0.05 Uiso 1 calc
H29B H 0.3163 -0.2348 0.3059 0.05 Uiso 1 calc
H29C H 0.2721 -0.3157 0.3453 0.05 Uiso 1 calc
C28 C 0.21963(15) 0.02503(15) 0.46229(17) 0.0291(6) Uani 1 d
H28A H 0.1694 0.0586 0.4644 0.044 Uiso 1 calc
H28B H 0.252 0.0415 0.4124 0.044 Uiso 1 calc
H28C H 0.2516 0.0347 0.5142 0.044 Uiso 1 calc
C31 C 0.08069(12) -0.15423(13) 0.67162(14) 0.0166(4) Uani 1 d
C32 C 0.01754(13) -0.18605(13) 0.72204(15) 0.0183(5) Uani 1 d
H32 H -0.0265 -0.1506 0.7385 0.022 Uiso 1 calc
C33 C 0.01880(14) -0.26912(14) 0.74810(16) 0.0229(5) Uani 1 d
H33 H -0.0252 -0.2906 0.7811 0.027 Uiso 1 calc
C34 C 0.08319(14) -0.32136(14) 0.72685(16) 0.0235(5) Uani 1 d
H34 H 0.0839 -0.378 0.746 0.028 Uiso 1 calc
C35 C 0.14683(14) -0.29057(13) 0.67728(15) 0.0209(5) Uani 1 d
H35 H 0.1911 -0.3263 0.6621 0.025 Uiso 1 calc
C36 C 0.14584(12) -0.20702(12) 0.64970(14) 0.0174(5) Uani 1 d
H36 H 0.1896 -0.186 0.616 0.021 Uiso 1 calc
C37 C 0.16738(13) 0.00483(13) 0.66582(15) 0.0180(5) Uani 1 d
C42 C 0.17440(13) 0.09011(13) 0.64741(16) 0.0227(5) Uani 1 d
H42 H 0.1317 0.1182 0.6177 0.027 Uiso 1 calc
C41 C 0.24325(16) 0.13396(16) 0.67221(19) 0.0351(6) Uani 1 d
H41 H 0.2484 0.1919 0.6585 0.042 Uiso 1 calc
C40 C 0.30536(15) 0.09341(17) 0.71734(19) 0.0364(7) Uani 1 d
H40 H 0.3527 0.1238 0.7343 0.044 Uiso 1 calc
C39 C 0.29816(14) 0.00959(16) 0.73736(17) 0.0297(6) Uani 1 d
H39 H 0.3403 -0.0179 0.7684 0.036 Uiso 1 calc
C38 C 0.22937(13) -0.03476(14) 0.71220(15) 0.0216(5) Uani 1 d
H38 H 0.2243 -0.0925 0.7266 0.026 Uiso 1 calc
N3 N 0.06398(10) -0.04638(10) 0.52750(12) 0.0162(4) Uani 1 d
N4 N 0 0 0.67593(17) 0.0181(6) Uani 1 d
P2 P 0.07423(3) -0.04720(3) 0.63310(4) 0.01384(12) Uani 1 d
S2 S 0 0 0.36600(5) 0.02528(19) Uani 1 d
B1 B 0.5 0 -0.0487(2) 0.0162(7) Uani 1 d
C1 C 0.38063(12) 0.10414(13) -0.04306(14) 0.0170(4) Uani 1 d
C2 C 0.30406(14) 0.06615(13) -0.05260(15) 0.0213(5) Uani 1 d
C3 C 0.23964(13) 0.11441(14) -0.08410(16) 0.0238(5) Uani 1 d
H3 H 0.1874 0.0891 -0.0908 0.029 Uiso 1 calc
C4 C 0.24966(14) 0.19863(14) -0.10608(16) 0.0249(5) Uani 1 d
C5 C 0.32758(14) 0.23264(13) -0.10020(15) 0.0232(5) Uani 1 d
H5 H 0.3358 0.2895 -0.1167 0.028 Uiso 1 calc
C6 C 0.39395(13) 0.18638(13) -0.07106(14) 0.0190(5) Uani 1 d
C7 C 0.29061(14) -0.02499(14) -0.03226(16) 0.0240(5) Uani 1 d
H7A H 0.3335 -0.0588 -0.0593 0.036 Uiso 1 calc
H7B H 0.237 -0.0426 -0.0539 0.036 Uiso 1 calc
H7C H 0.2925 -0.0331 0.0296 0.036 Uiso 1 calc
C8 C 0.17805(14) 0.24940(18) -0.1382(2) 0.0342(6) Uani 1 d
H8A H 0.189 0.2682 -0.1966 0.051 Uiso 1 calc
H8B H 0.17 0.2984 -0.1013 0.051 Uiso 1 calc
H8C H 0.1286 0.2145 -0.1376 0.051 Uiso 1 calc
C9 C 0.47803(14) 0.22640(14) -0.07319(17) 0.0260(5) Uani 1 d
H9A H 0.4867 0.2588 -0.0208 0.039 Uiso 1 calc
H9B H 0.482 0.2639 -0.1226 0.039 Uiso 1 calc
H9C H 0.5198 0.1824 -0.0775 0.039 Uiso 1 calc
C10 C 0.34705(14) 0.07482(13) 0.15018(15) 0.0223(5) Uani 1 d
C11 C 0.32377(16) 0.00816(15) 0.20384(16) 0.0279(6) Uani 1 d
H11 H 0.3627 -0.0331 0.2202 0.033 Uiso 1 calc
C12 C 0.24379(17) 0.00298(16) 0.23269(17) 0.0344(6) Uani 1 d
H12 H 0.2279 -0.0427 0.2681 0.041 Uiso 1 calc
C13 C 0.18699(16) 0.06310(16) 0.21073(18) 0.0332(6) Uani 1 d
H13 H 0.1324 0.0591 0.2311 0.04 Uiso 1 calc
C14 C 0.20975(15) 0.12944(15) 0.15876(16) 0.0296(6) Uani 1 d
H14 H 0.1706 0.1711 0.1437 0.035 Uiso 1 calc
C15 C 0.28957(13) 0.13557(13) 0.12842(16) 0.0238(5) Uani 1 d
H15 H 0.3048 0.1813 0.0928 0.029 Uiso 1 calc
C16 C 0.49923(12) 0.17097(13) 0.12909(15) 0.0198(5) Uani 1 d
C17 C 0.57783(13) 0.17989(14) 0.09563(16) 0.0250(5) Uani 1 d
H17 H 0.6008 0.1364 0.0618 0.03 Uiso 1 calc
C18 C 0.62244(13) 0.25213(13) 0.11176(17) 0.0291(6) Uani 1 d
H18 H 0.676 0.2579 0.0889 0.035 Uiso 1 calc
C19 C 0.58967(14) 0.31585(15) 0.16076(18) 0.0345(7) Uani 1 d
H19 H 0.6197 0.3662 0.1696 0.041 Uiso 1 calc
C20 C 0.51281(15) 0.30626(16) 0.19714(19) 0.0359(7) Uani 1 d
H20 H 0.4913 0.3491 0.2329 0.043 Uiso 1 calc
C21 C 0.46690(14) 0.23374(14) 0.18131(17) 0.0267(5) Uani 1 d
H21 H 0.4142 0.2273 0.2059 0.032 Uiso 1 calc
N1 N 0.44487(10) 0.05684(10) 0.00144(12) 0.0152(4) Uani 1 d
N2 N 0.5 0 0.15029(17) 0.0242(6) Uani 1 d
P1 P 0.44911(3) 0.07234(3) 0.10623(4) 0.01763(13) Uani 1 d
S1 S 0.5 0 -0.16011(5) 0.01704(17) Uani 1 d

loop_
_atom_site_aniso_label
_atom_site_aniso_U_11
_atom_site_aniso_U_22
_atom_site_aniso_U_33
_atom_site_aniso_U_23
_atom_site_aniso_U_13
_atom_site_aniso_U_12
B2 0.0192(18) 0.0154(16) 0.020(2) 0 0 0.0069(13)
C22 0.0166(10) 0.0193(10) 0.0153(12) -0.0008(9) -0.0005(9) 0.0067(8)
C27 0.0206(11) 0.0204(11) 0.0181(12) -0.0013(9) -0.0026(9) 0.0044(9)
C26 0.0263(12) 0.0230(11) 0.0213(13) -0.0043(10) -0.0064(10) 0.0086(9)
C25 0.0263(12) 0.0284(12) 0.0176(13) -0.0014(10) -0.0031(10) 0.0105(9)
C24 0.0200(11) 0.0333(12) 0.0239(14) 0.0006(10) 0.0040(10) 0.0078(10)
C23 0.0208(11) 0.0216(11) 0.0204(13) 0.0007(9) 0.0023(10) 0.0066(9)
C30 0.0254(12) 0.0245(12) 0.0359(16) -0.0085(11) -0.0037(11) -0.0024(10)
C29 0.0314(13) 0.0316(14) 0.0379(17) -0.0056(12) 0.0015(12) 0.0143(11)
C28 0.0303(13) 0.0258(12) 0.0312(15) -0.0018(10) 0.0132(11) -0.0038(10)
C31 0.0165(10) 0.0147(10) 0.0186(12) 0.0005(8) -0.0047(9) 0.0005(8)
C32 0.0168(11) 0.0214(10) 0.0166(12) 0.0013(9) -0.0008(9) 0.0014(8)
C33 0.0215(11) 0.0242(11) 0.0230(13) 0.0025(10) 0.0018(10) -0.0030(9)
C34 0.0277(12) 0.0174(10) 0.0254(14) 0.0043(9) -0.0026(10) -0.0022(9)
C35 0.0239(11) 0.0175(10) 0.0214(13) 0.0009(9) 0.0009(10) 0.0060(9)
C36 0.0182(10) 0.0178(10) 0.0162(12) 0.0021(8) -0.0021(9) 0.0004(8)
C37 0.0148(10) 0.0214(11) 0.0180(12) -0.0042(9) 0.0026(9) 0.0004(8)
C42 0.0213(11) 0.0204(11) 0.0264(14) -0.0034(10) 0.0046(10) -0.0009(9)
C41 0.0380(15) 0.0226(11) 0.0447(17) -0.0102(11) 0.0119(13) -0.0104(11)
C40 0.0201(12) 0.0389(14) 0.0502(19) -0.0268(13) 0.0052(12) -0.0097(11)
C39 0.0166(12) 0.0396(14) 0.0330(15) -0.0143(12) -0.0029(11) 0.0037(10)
C38 0.0197(11) 0.0244(11) 0.0207(13) -0.0073(10) -0.0001(9) 0.0015(9)
N3 0.0145(9) 0.0178(9) 0.0164(11) -0.0009(7) 0.0018(7) 0.0026(7)
N4 0.0195(13) 0.0219(13) 0.0131(14) 0 0 0.0012(10)
P2 0.0123(2) 0.0129(2) 0.0163(3) 0.0003(2) -0.0009(2) 0.00187(19)
S2 0.0286(4) 0.0308(4) 0.0164(4) 0 0 0.0145(3)
B1 0.0160(17) 0.0164(16) 0.016(2) 0 0 -0.0037(12)
C1 0.0171(10) 0.0166(10) 0.0173(12) -0.0028(8) 0.0013(9) 0.0029(8)
C2 0.0229(11) 0.0224(11) 0.0186(13) -0.0028(9) 0.0028(9) 0.0026(9)
C3 0.0176(11) 0.0281(11) 0.0256(14) -0.0030(10) 0.0013(10) 0.0035(9)
C4 0.0248(12) 0.0257(11) 0.0243(14) -0.0023(10) 0.0055(10) 0.0100(9)
C5 0.0295(12) 0.0189(11) 0.0214(14) -0.0014(9) 0.0042(10) 0.0048(9)
C6 0.0219(11) 0.0172(10) 0.0179(12) -0.0021(9) 0.0026(9) 0.0036(8)
C7 0.0194(11) 0.0236(11) 0.0289(14) -0.0030(10) -0.0021(10) -0.0011(9)
C8 0.0272(12) 0.0336(12) 0.0418(17) 0.0047(12) 0.0041(12) 0.0122(12)
C9 0.0265(12) 0.0192(11) 0.0325(15) 0.0063(10) 0.0036(11) -0.0007(9)
C10 0.0288(12) 0.0219(10) 0.0162(13) -0.0064(9) 0.0055(10) -0.0041(9)
C11 0.0393(14) 0.0249(12) 0.0196(14) -0.0042(10) 0.0076(11) -0.0070(10)
C12 0.0461(16) 0.0325(13) 0.0246(15) -0.0048(11) 0.0134(13) -0.0172(12)
C13 0.0285(13) 0.0383(14) 0.0327(16) -0.0115(12) 0.0155(12) -0.0137(11)
C14 0.0266(12) 0.0310(12) 0.0312(16) -0.0101(10) 0.0093(11) -0.0023(10)
C15 0.0269(11) 0.0198(10) 0.0249(13) -0.0070(10) 0.0092(10) -0.0061(8)
C16 0.0227(11) 0.0176(10) 0.0190(12) -0.0008(9) -0.0049(9) -0.0016(8)
C17 0.0226(11) 0.0254(11) 0.0270(14) -0.0034(10) -0.0019(10) 0.0003(9)
C18 0.0214(11) 0.0288(11) 0.0373(16) -0.0013(11) -0.0056(11) -0.0029(9)
C19 0.0275(13) 0.0233(12) 0.053(2) -0.0068(11) -0.0154(12) -0.0067(10)
C20 0.0323(14) 0.0285(13) 0.0469(19) -0.0204(12) -0.0115(12) 0.0074(10)
C21 0.0227(12) 0.0272(12) 0.0301(15) -0.0112(11) -0.0056(11) 0.0038(10)
N1 0.0173(9) 0.0134(8) 0.0150(10) -0.0009(7) 0.0008(7) 0.0007(7)
N2 0.0389(16) 0.0182(13) 0.0155(16) 0 0 0.0031(11)
P1 0.0229(3) 0.0134(2) 0.0167(3) -0.0011(2) 0.0025(2) 0.0003(2)
S1 0.0174(4) 0.0187(3) 0.0150(4) 0 0 0.0038(3)

loop_
_atom_type_symbol
_atom_type_description
_atom_type_scat_dispersion_real
_atom_type_scat_dispersion_imag
_atom_type_scat_source
C C 0.0033 0.0016 'International Tables Vol C Tables 4.2.6.8 and 6.1.1.4'
H H 0 0 'International Tables Vol C Tables 4.2.6.8 and 6.1.1.4'
B B 0.0013 0.0007 'International Tables Vol C Tables 4.2.6.8 and 6.1.1.4'
N N 0.0061 0.0033 'International Tables Vol C Tables 4.2.6.8 and 6.1.1.4'
P P 0.1023 0.0942 'International Tables Vol C Tables 4.2.6.8 and 6.1.1.4'
S S 0.1246 0.1234 'International Tables Vol C Tables 4.2.6.8 and 6.1.1.4'

loop_
_geom_angle_atom_site_label_1
_geom_angle_atom_site_label_2
_geom_angle_atom_site_label_3
_geom_angle
_geom_angle_site_symmetry_1
_geom_angle_site_symmetry_3
N3 B2 N3 117.2(3) 2 .
N3 B2 S2 121.42(14) . .
N3 B2 S2 121.42(14) 2 .
C27 C22 N3 118.79(18) . .
C23 C22 C27 120.50(19) . .
C23 C22 N3 120.71(18) . .
C22 C27 C30 120.93(19) . .
C26 C27 C22 118.6(2) . .
C26 C27 C30 120.4(2) . .
C27 C26 C25 122.0(2) . .
C26 C25 C29 121.4(2) . .
C24 C25 C26 117.8(2) . .
C24 C25 C29 120.7(2) . .
C25 C24 C23 122.7(2) . .
C22 C23 C24 118.1(2) . .
C22 C23 C28 122.92(19) . .
C24 C23 C28 118.9(2) . .
C32 C31 C36 118.98(19) . .
C32 C31 P2 119.17(15) . .
C36 C31 P2 121.81(16) . .
C33 C32 C31 120.2(2) . .
C34 C33 C32 121.0(2) . .
C33 C34 C35 119.6(2) . .
C34 C35 C36 120.0(2) . .
C35 C36 C31 120.2(2) . .
C42 C37 C38 119.2(2) . .
C42 C37 P2 117.20(17) . .
C38 C37 P2 123.52(16) . .
C41 C42 C37 120.1(2) . .
C42 C41 C40 120.2(2) . .
C39 C40 C41 120.1(2) . .
C40 C39 C38 119.9(2) . .
C39 C38 C37 120.5(2) . .
B2 N3 P2 126.35(17) . .
C22 N3 B2 118.19(19) . .
C22 N3 P2 115.42(14) . .
P2 N4 P2 129.58(18) . 2
C37 P2 C31 106.67(10) . .
N3 P2 C31 110.21(9) . .
N3 P2 C37 111.33(10) . .
N4 P2 C31 110.53(9) . .
N4 P2 C37 108.00(8) . .
N4 P2 N3 110.04(11) . .
N1 B1 N1 116.8(3) . 2_655
N1 B1 S1 121.62(14) 2_655 .
N1 B1 S1 121.62(14) . .
C2 C1 N1 118.01(18) . .
C6 C1 C2 120.71(19) . .
C6 C1 N1 121.19(18) . .
C1 C2 C7 121.74(19) . .
C3 C2 C1 118.4(2) . .
C3 C2 C7 119.8(2) . .
C4 C3 C2 121.9(2) . .
C3 C4 C8 120.4(2) . .
C5 C4 C3 117.8(2) . .
C5 C4 C8 121.7(2) . .
C4 C5 C6 122.2(2) . .
C1 C6 C9 122.81(19) . .
C5 C6 C1 118.6(2) . .
C5 C6 C9 118.61(19) . .
C11 C10 P1 117.52(19) . .
C15 C10 C11 119.2(2) . .
C15 C10 P1 123.08(17) . .
C12 C11 C10 119.7(2) . .
C13 C12 C11 120.9(2) . .
C12 C13 C14 119.7(2) . .
C13 C14 C15 120.4(2) . .
C10 C15 C14 120.0(2) . .
C17 C16 C21 119.8(2) . .
C17 C16 P1 115.56(17) . .
C21 C16 P1 124.51(17) . .
C18 C17 C16 120.0(2) . .
C19 C18 C17 120.5(2) . .
C18 C19 C20 120.0(2) . .
C19 C20 C21 120.2(2) . .
C16 C21 C20 119.4(2) . .
B1 N1 P1 125.62(16) . .
C1 N1 B1 119.33(19) . .
C1 N1 P1 115.05(13) . .
P1 N2 P1 128.09(18) 2_655 .
C10 P1 C16 108.92(10) . .
N1 P1 C10 110.01(10) . .
N1 P1 C16 110.11(10) . .
N2 P1 C10 109.60(10) . .
N2 P1 C16 107.90(8) . .
N2 P1 N1 110.26(11) . .

loop_
_geom_bond_atom_site_label_1
_geom_bond_atom_site_label_2
_geom_bond_distance
_geom_bond_site_symmetry_2
B2 N3 1.500(3) 2
B2 N3 1.500(3) .
B2 S2 1.751(4) .
C22 C27 1.411(3) .
C22 C23 1.396(3) .
C22 N3 1.459(3) .
C27 C26 1.388(3) .
C27 C30 1.500(3) .
C26 C25 1.393(3) .
C25 C24 1.382(3) .
C25 C29 1.511(3) .
C24 C23 1.397(3) .
C23 C28 1.506(3) .
C31 C32 1.395(3) .
C31 C36 1.399(3) .
C31 P2 1.810(2) .
C32 C33 1.383(3) .
C33 C34 1.382(3) .
C34 C35 1.388(3) .
C35 C36 1.398(3) .
C37 C42 1.392(3) .
C37 C38 1.397(3) .
C37 P2 1.807(2) .
C42 C41 1.380(3) .
C41 C40 1.395(4) .
C40 C39 1.375(4) .
C39 C38 1.385(3) .
N3 P2 1.665(2) .
N4 P2 1.5769(12) .
N4 P2 1.5770(12) 2
B1 N1 1.499(3) .
B1 N1 1.499(3) 2_655
B1 S1 1.748(4) .
C1 C2 1.398(3) .
C1 C6 1.397(3) .
C1 N1 1.468(3) .
C2 C3 1.393(3) .
C2 C7 1.501(3) .
C3 C4 1.393(3) .
C4 C5 1.387(3) .
C4 C8 1.509(3) .
C5 C6 1.388(3) .
C6 C9 1.515(3) .
C10 C11 1.406(3) .
C10 C15 1.390(3) .
C10 P1 1.805(2) .
C11 C12 1.386(4) .
C12 C13 1.376(4) .
C13 C14 1.384(4) .
C14 C15 1.392(3) .
C16 C17 1.395(3) .
C16 C21 1.395(3) .
C16 P1 1.806(2) .
C17 C18 1.384(3) .
C18 C19 1.380(3) .
C19 C20 1.388(4) .
C20 C21 1.398(3) .
N1 P1 1.663(2) .
N2 P1 1.5790(13) .
N2 P1 1.5790(13) 2_655

loop_
_platon_squeeze_void_nr
_platon_squeeze_void_average_x
_platon_squeeze_void_average_y
_platon_squeeze_void_average_z
_platon_squeeze_void_volume
_platon_squeeze_void_count_electrons
_platon_squeeze_void_content
1 0.000 0.000 -0.023 190 37 ' '
2 0.500 0.500 -0.047 199 35 ' '
3 0.500 0.000 0.453 199 35 ' '
4 0.000 0.500 0.477 190 37 ' '
